data_1529887
loop_
_publ_author_name
'Li, Yufeng'
'Jian, Fangfang'

_publ_section_title
;
 Molecular Structures of the Products of a Diphosphonate Ester Building
 Block with Lewis Bases.
;
_journal_issue 8
_journal_name_full 'Molecules (Basel, Switzerland)'
_journal_page_first 14435
_journal_page_last 14450
_journal_paper_doi 10.3390/molecules200814435
_journal_volume 20
_journal_year 2015
_chemical_formula_sum 'C12 H30 N2 O8 P2'
_chemical_formula_weight 392.32
_chemical_name_systematic
; 
 ? 
;
_space_group_IT_number 14
_symmetry_cell_setting monoclinic
_symmetry_space_group_name_Hall '-P 2ybc'
_symmetry_space_group_name_H-M 'P 1 21/c 1'
_atom_sites_solution_hydrogens geom
_atom_sites_solution_primary direct
_atom_sites_solution_secondary difmap
_audit_creation_method SHELXL-97
_cell_angle_alpha 90.00(3)
_cell_angle_beta 107.82(3)
_cell_angle_gamma 90.00(3)
_cell_formula_units_Z 2
_cell_length_a 13.079(3)
_cell_length_b 9.1170(18)
_cell_length_c 8.9340(18)
_cell_measurement_temperature 293(2)
_cell_volume 1014.2(4)
_computing_structure_refinement 'SHELXL-97 (Sheldrick, 1997)'
_computing_structure_solution 'SHELXS-97 (Sheldrick, 1990)'
_diffrn_ambient_temperature 293(2)
_diffrn_measured_fraction_theta_full 0.970
_diffrn_measured_fraction_theta_max 0.970
_diffrn_radiation_monochromator graphite
_diffrn_radiation_source 'fine-focus sealed tube'
_diffrn_radiation_type MoK\a
_diffrn_radiation_wavelength 0.71073
_diffrn_reflns_av_R_equivalents 0.0691
_diffrn_reflns_av_sigmaI/netI 0.0667
_diffrn_reflns_limit_h_max 15
_diffrn_reflns_limit_h_min -15
_diffrn_reflns_limit_k_max 10
_diffrn_reflns_limit_k_min -10
_diffrn_reflns_limit_l_max 10
_diffrn_reflns_limit_l_min 0
_diffrn_reflns_number 4426
_diffrn_reflns_theta_full 26.99
_diffrn_reflns_theta_max 26.99
_diffrn_reflns_theta_min 1.64
_exptl_absorpt_coefficient_mu 0.252
_exptl_absorpt_correction_type none
_exptl_crystal_colour colorless
_exptl_crystal_density_diffrn 1.285
_exptl_crystal_density_method 'not measured'
_exptl_crystal_description bar
_exptl_crystal_F_000 420
_exptl_crystal_size_max 0.22
_exptl_crystal_size_mid 0.20
_exptl_crystal_size_min 0.18
_refine_diff_density_max 0.349
_refine_diff_density_min -0.378
_refine_diff_density_rms 0.051
_refine_ls_extinction_coef 0.082(5)
_refine_ls_extinction_expression Fc^*^=kFc[1+0.001xFc^2^\l^3^/sin(2\q)]^-1/4^
_refine_ls_extinction_method SHELXL
_refine_ls_goodness_of_fit_ref 1.086
_refine_ls_hydrogen_treatment mixed
_refine_ls_matrix_type full
_refine_ls_number_parameters 134
_refine_ls_number_reflns 2150
_refine_ls_number_restraints 2
_refine_ls_restrained_S_all 1.085
_refine_ls_R_factor_all 0.0496
_refine_ls_R_factor_gt 0.0374
_refine_ls_shift/su_max 0.000
_refine_ls_shift/su_mean 0.000
_refine_ls_structure_factor_coef Fsqd
_refine_ls_weighting_details 'calc w=1/[\s^2^(Fo^2^)+(0.0478P)^2^+0.1618P] where P=(Fo^2^+2Fc^2^)/3'
_refine_ls_weighting_scheme calc
_refine_ls_wR_factor_gt 0.0994
_refine_ls_wR_factor_ref 0.1068
_reflns_number_gt 1741
_reflns_number_total 2150
_reflns_threshold_expression >2sigma(I)
_cod_data_source_file 3.cif
_cod_data_source_block qj0745
_cod_depositor_comments
;
The following automatic conversions were performed:

'_symmetry_cell_setting' value 'Monoclinic' changed to 'monoclinic'
according to
/usr/data/users/saulius/crontab/automatic-downloads/current/MDPI/lib/dictionaries/cif_core.dic
dictionary named 'cif_core.dic' version 2.4.2 from 2011-04-26.

Automatic conversion script
Id: cif_fix_values 3271 2015-04-21 07:52:19Z andrius 
;
_cod_original_sg_symbol_H-M P21/c
_cod_database_code 1529887

loop_
_symmetry_equiv_pos_as_xyz
'x, y, z'
'-x, y+1/2, -z+1/2'
'-x, -y, -z'
'x, -y-1/2, z-1/2'

loop_
_atom_site_label
_atom_site_type_symbol
_atom_site_fract_x
_atom_site_fract_y
_atom_site_fract_z
_atom_site_U_iso_or_equiv
_atom_site_adp_type
_atom_site_occupancy
_atom_site_symmetry_multiplicity
_atom_site_calc_flag
_atom_site_refinement_flags
P1 P 0.29983(3) 0.09279(5) 0.28513(5) 0.02989(18) Uani 1 1 d .
O1 O 0.38395(9) 0.20841(15) 0.35491(14) 0.0397(3) Uani 1 1 d .
O2 O 0.33303(10) -0.03193(14) 0.20029(14) 0.0389(3) Uani 1 1 d .
O3 O 0.26207(13) 0.03387(16) 0.42780(17) 0.0506(4) Uani 1 1 d .
C1 C 0.08293(14) 0.0166(2) -0.0643(2) 0.0417(4) Uani 1 1 d .
H1B H 0.1381 0.0271 -0.1090 0.050 Uiso 1 1 calc R
C2 C 0.00487(14) 0.0728(2) 0.1377(2) 0.0422(4) Uani 1 1 d .
H2B H 0.0070 0.1216 0.2301 0.051 Uiso 1 1 calc R
C3 C 0.08902(13) 0.0900(2) 0.0748(2) 0.0358(4) Uani 1 1 d .
C4 C 0.18461(13) 0.1862(2) 0.1543(2) 0.0405(4) Uani 1 1 d .
H4A H 0.1615 0.2612 0.2138 0.049 Uiso 1 1 calc R
H4B H 0.2072 0.2353 0.0734 0.049 Uiso 1 1 calc R
C5 C 0.1574(2) -0.1128(3) 0.5466(3) 0.0678(7) Uani 1 1 d .
H5A H 0.1317 -0.2104 0.5538 0.102 Uiso 1 1 calc R
H5B H 0.0975 -0.0477 0.5077 0.102 Uiso 1 1 calc R
H5C H 0.2005 -0.0808 0.6489 0.102 Uiso 1 1 calc R
C6 C 0.2231(2) -0.1120(2) 0.4381(3) 0.0599(6) Uani 1 1 d .
H6A H 0.2832 -0.1788 0.4762 0.072 Uiso 1 1 calc R
H6B H 0.1800 -0.1448 0.3348 0.072 Uiso 1 1 calc R
N1 N 0.52252(13) 0.2466(2) 0.1644(2) 0.0376(4) Uani 1 1 d .
O2W O 0.35549(14) 0.51211(19) 0.40014(19) 0.0516(4) Uani 1 1 d D
H3 H 0.353(2) 0.526(3) 0.4931(16) 0.060(7) Uiso 1 1 d D
H2 H 0.4887(17) 0.225(3) 0.225(3) 0.040(5) Uiso 1 1 d .
H1 H 0.4756(18) 0.275(3) 0.062(3) 0.056(6) Uiso 1 1 d .
H4 H 0.360(2) 0.4210(13) 0.380(4) 0.070(9) Uiso 1 1 d D
H6 H 0.567(2) 0.335(3) 0.207(3) 0.060(7) Uiso 1 1 d .
H5 H 0.553(2) 0.156(4) 0.150(3) 0.072(8) Uiso 1 1 d .

loop_
_atom_site_aniso_label
_atom_site_aniso_U_11
_atom_site_aniso_U_22
_atom_site_aniso_U_33
_atom_site_aniso_U_23
_atom_site_aniso_U_13
_atom_site_aniso_U_12
P1 0.0253(2) 0.0318(3) 0.0316(2) -0.00116(18) 0.00734(15) -0.00134(17)
O1 0.0306(6) 0.0447(7) 0.0409(7) -0.0041(6) 0.0067(5) -0.0100(5)
O2 0.0368(6) 0.0414(7) 0.0374(6) -0.0007(6) 0.0097(5) 0.0079(5)
O3 0.0714(10) 0.0419(8) 0.0488(8) -0.0070(7) 0.0340(7) -0.0157(7)
C1 0.0267(8) 0.0520(11) 0.0471(10) 0.0017(10) 0.0122(7) -0.0017(8)
C2 0.0321(9) 0.0496(11) 0.0423(9) -0.0053(9) 0.0074(7) 0.0023(8)
C3 0.0229(7) 0.0342(9) 0.0451(9) 0.0052(8) 0.0025(6) 0.0027(7)
C4 0.0294(8) 0.0328(9) 0.0542(11) 0.0009(9) 0.0051(8) 0.0000(7)
C5 0.0786(17) 0.0697(16) 0.0622(14) -0.0042(14) 0.0322(13) -0.0299(14)
C6 0.0881(17) 0.0383(11) 0.0636(14) 0.0003(11) 0.0386(13) -0.0074(11)
N1 0.0320(7) 0.0423(9) 0.0377(8) -0.0003(8) 0.0096(6) -0.0060(7)
O2W 0.0618(9) 0.0472(9) 0.0495(8) 0.0033(8) 0.0226(7) -0.0018(7)

loop_
_atom_type_symbol
_atom_type_description
_atom_type_scat_dispersion_real
_atom_type_scat_dispersion_imag
_atom_type_scat_source
C C 0.0033 0.0016 'International Tables Vol C Tables 4.2.6.8 and 6.1.1.4'
H H 0.0000 0.0000 'International Tables Vol C Tables 4.2.6.8 and 6.1.1.4'
O O 0.0106 0.0060 'International Tables Vol C Tables 4.2.6.8 and 6.1.1.4'
P P 0.1023 0.0942 'International Tables Vol C Tables 4.2.6.8 and 6.1.1.4'
N N 0.0061 0.0033 'International Tables Vol C Tables 4.2.6.8 and 6.1.1.4'

loop_
_geom_angle_atom_site_label_1
_geom_angle_atom_site_label_2
_geom_angle_atom_site_label_3
_geom_angle
_geom_angle_site_symmetry_1
_geom_angle_site_symmetry_3
O2 P1 O1 116.68(7) . .
O2 P1 O3 110.88(8) . .
O1 P1 O3 105.62(8) . .
O2 P1 C4 109.98(9) . .
O1 P1 C4 107.14(8) . .
O3 P1 C4 105.91(9) . .
C6 O3 P1 124.46(14) . .
C3 C1 C2 120.92(17) . 3
C3 C1 H1B 119.5 . .
C2 C1 H1B 119.5 3 .
C3 C2 C1 120.99(18) . 3
C3 C2 H2B 119.5 . .
C1 C2 H2B 119.5 3 .
C2 C3 C1 118.09(16) . .
C2 C3 C4 121.22(17) . .
C1 C3 C4 120.70(16) . .
C3 C4 P1 115.77(13) . .
C3 C4 H4A 108.3 . .
P1 C4 H4A 108.3 . .
C3 C4 H4B 108.3 . .
P1 C4 H4B 108.3 . .
H4A C4 H4B 107.4 . .
C6 C5 H5A 109.5 . .
C6 C5 H5B 109.5 . .
H5A C5 H5B 109.5 . .
C6 C5 H5C 109.5 . .
H5A C5 H5C 109.5 . .
H5B C5 H5C 109.5 . .
O3 C6 C5 109.57(19) . .
O3 C6 H6A 109.8 . .
C5 C6 H6A 109.8 . .
O3 C6 H6B 109.8 . .
C5 C6 H6B 109.8 . .
H6A C6 H6B 108.2 . .
H2 N1 H1 112.0(18) . .
H2 N1 H6 108(2) . .
H1 N1 H6 106(2) . .
H2 N1 H5 102(2) . .
H1 N1 H5 106(2) . .
H6 N1 H5 122(2) . .
H3 O2W H4 112(3) . .

loop_
_geom_bond_atom_site_label_1
_geom_bond_atom_site_label_2
_geom_bond_distance
_geom_bond_site_symmetry_2
P1 O2 1.5025(14) .
P1 O1 1.5135(14) .
P1 O3 1.5945(14) .
P1 C4 1.8123(19) .
O3 C6 1.438(3) .
C1 C3 1.393(3) .
C1 C2 1.397(3) 3
C1 H1B 0.9300 .
C2 C3 1.389(3) .
C2 C1 1.397(3) 3
C2 H2B 0.9300 .
C3 C4 1.514(2) .
C4 H4A 0.9700 .
C4 H4B 0.9700 .
C5 C6 1.479(3) .
C5 H5A 0.9600 .
C5 H5B 0.9600 .
C5 H5C 0.9600 .
C6 H6A 0.9700 .
C6 H6B 0.9700 .
N1 H2 0.82(2) .
N1 H1 0.97(3) .
N1 H6 1.00(3) .
N1 H5 0.94(3) .
O2W H3 0.851(10) .
O2W H4 0.855(10) .
